data_4130773
loop_
_publ_author_name
'Cernijenko, Artiom'
'Risgaard, Rune'
'Baran, Phil S.'

_publ_section_title
;
 11-Step Total Synthesis of (-)-Maoecrystal V.
;
_journal_issue 30
_journal_name_full 'Journal of the American Chemical Society'
_journal_page_first 9425
_journal_page_last 9428
_journal_paper_doi 10.1021/jacs.6b06623
_journal_volume 138
_journal_year 2016
_chemical_formula_sum 'C19 H24 O5'
_chemical_formula_weight 332.38
_chemical_name_common RR12-250-major
_space_group_crystal_system monoclinic
_space_group_IT_number 14
_space_group_name_Hall '-P 2yn'
_space_group_name_H-M_alt 'P 1 21/n 1'
_atom_sites_solution_hydrogens geom
_audit_creation_method SHELXL-2013
_cell_angle_alpha 90
_cell_angle_beta 116.1760(10)
_cell_angle_gamma 90
_cell_formula_units_Z 8
_cell_length_a 17.6060(5)
_cell_length_b 10.2852(3)
_cell_length_c 19.9102(6)
_cell_measurement_reflns_used 9940
_cell_measurement_temperature 100(2)
_cell_measurement_theta_max 68.22
_cell_measurement_theta_min 4.95
_cell_volume 3235.61(17)
_computing_cell_refinement 'Bruker SAINT'
_computing_data_collection 'Bruker APEX2'
_computing_data_reduction 'Bruker SAINT'
_computing_molecular_graphics 'Bruker SHELXTL'
_computing_publication_material 'Bruker SHELXTL'
_computing_structure_refinement 'SHELXL-2013 (Sheldrick, 2013)'
_computing_structure_solution 'SHELXS-97 (Sheldrick 2008)'
_diffrn_ambient_temperature 100(2)
_diffrn_measured_fraction_theta_full 0.999
_diffrn_measured_fraction_theta_max 0.997
_diffrn_measurement_device_type 'Bruker APEX-II CCD'
_diffrn_measurement_method '\f and \w scans'
_diffrn_radiation_type CuK\a
_diffrn_radiation_wavelength 1.54178
_diffrn_reflns_av_R_equivalents 0.0328
_diffrn_reflns_av_unetI/netI 0.0216
_diffrn_reflns_Laue_measured_fraction_full 0.999
_diffrn_reflns_Laue_measured_fraction_max 0.997
_diffrn_reflns_limit_h_max 21
_diffrn_reflns_limit_h_min -21
_diffrn_reflns_limit_k_max 12
_diffrn_reflns_limit_k_min -12
_diffrn_reflns_limit_l_max 23
_diffrn_reflns_limit_l_min -23
_diffrn_reflns_number 36575
_diffrn_reflns_point_group_measured_fraction_full 0.999
_diffrn_reflns_point_group_measured_fraction_max 0.997
_diffrn_reflns_theta_full 66.000
_diffrn_reflns_theta_max 68.362
_diffrn_reflns_theta_min 2.799
_exptl_absorpt_coefficient_mu 0.802
_exptl_absorpt_correction_T_max 0.955
_exptl_absorpt_correction_T_min 0.840
_exptl_absorpt_correction_type multi-scan
_exptl_absorpt_process_details SADABS
_exptl_crystal_colour colourless
_exptl_crystal_density_diffrn 1.365
_exptl_crystal_description plate
_exptl_crystal_F_000 1424
_exptl_crystal_size_max 0.270
_exptl_crystal_size_mid 0.180
_exptl_crystal_size_min 0.090
_refine_diff_density_max 0.437
_refine_diff_density_min -0.309
_refine_diff_density_rms 0.049
_refine_ls_extinction_method none
_refine_ls_goodness_of_fit_ref 1.007
_refine_ls_hydrogen_treatment constr
_refine_ls_matrix_type full
_refine_ls_number_parameters 439
_refine_ls_number_reflns 5922
_refine_ls_number_restraints 0
_refine_ls_restrained_S_all 1.007
_refine_ls_R_factor_all 0.0634
_refine_ls_R_factor_gt 0.0589
_refine_ls_shift/su_max 0.016
_refine_ls_shift/su_mean 0.000
_refine_ls_structure_factor_coef Fsqd
_refine_ls_weighting_details 'w=1/[\s^2^(Fo^2^)+(0.1000P)^2^+1.7600P] where P=(Fo^2^+2Fc^2^)/3'
_refine_ls_weighting_scheme calc
_refine_ls_wR_factor_gt 0.1634
_refine_ls_wR_factor_ref 0.1687
_reflns_Friedel_coverage 0.000
_reflns_number_gt 5299
_reflns_number_total 5922
_reflns_threshold_expression 'I > 2\s(I)'
_cod_data_source_file ja6b06623_si_006.cif
_cod_data_source_block baran462
_cod_original_sg_symbol_H-M 'P 21/n'
_cod_database_code 4130773
_shelx_space_group_comment
; 
The symmetry employed for this shelxl refinement is uniquely defined 
by the following loop, which should always be used as a source of 
symmetry information in preference to the above space-group names. 
They are only intended as comments. 
;
_shelx_estimated_absorpt_t_min 0.813
_shelx_estimated_absorpt_t_max 0.931
_shelxl_version_number 2013-3

loop_
_space_group_symop_operation_xyz
'x, y, z'
'-x+1/2, y+1/2, -z+1/2'
'-x, -y, -z'
'x-1/2, -y-1/2, z-1/2'

loop_
_atom_site_label
_atom_site_type_symbol
_atom_site_fract_x
_atom_site_fract_y
_atom_site_fract_z
_atom_site_U_iso_or_equiv
_atom_site_adp_type
_atom_site_occupancy
_atom_site_site_symmetry_order
_atom_site_calc_flag
_atom_site_refinement_flags_posn
_atom_site_refinement_flags_adp
O1 O 0.07101(9) 0.27718(14) 0.01164(7) 0.0410(3) Uani 1 1 d . .
O2 O 0.16854(11) 0.08435(16) 0.11884(9) 0.0568(4) Uani 1 1 d . .
O3 O 0.10034(11) 0.17908(18) 0.17524(9) 0.0587(4) Uani 1 1 d . .
O4 O 0.25587(12) 0.2931(2) -0.06055(11) 0.0706(6) Uani 1 1 d . .
O5 O 0.28007(10) 0.55936(18) 0.10407(9) 0.0577(4) Uani 1 1 d . .
O6 O 0.71417(9) 0.72514(15) 0.30783(8) 0.0483(4) Uani 1 1 d . .
O7 O 0.52555(10) 0.92296(14) 0.11141(8) 0.0461(4) Uani 1 1 d . .
O8 O 0.39882(9) 0.91116(16) 0.16919(10) 0.0570(4) Uani 1 1 d . .
O9 O 0.45255(11) 1.10707(18) 0.19623(12) 0.0741(6) Uani 1 1 d . .
O10 O 0.53064(9) 0.52778(15) 0.11385(9) 0.0528(4) Uani 1 1 d . .
C1 C 0.0113(2) 0.1976(3) -0.15221(17) 0.0839(10) Uani 1 1 d . .
H24 H -0.0102 0.1346 -0.1934 0.126 Uiso 1 1 calc R U
H23 H 0.0290 0.2769 -0.1686 0.126 Uiso 1 1 calc R U
H1 H -0.0335 0.2186 -0.1374 0.126 Uiso 1 1 calc R U
C2 C 0.08604(14) 0.1399(2) -0.08631(11) 0.0459(5) Uani 1 1 d . .
C3 C 0.12309(13) 0.2445(2) -0.02548(11) 0.0397(4) Uani 1 1 d . .
H22 H 0.1267 0.3255 -0.0517 0.048 Uiso 1 1 calc R U
C4 C 0.21214(13) 0.2225(2) 0.03784(11) 0.0438(5) Uani 1 1 d . .
C5 C 0.21542(13) 0.3365(2) 0.08935(11) 0.0440(5) Uani 1 1 d . .
C6 C 0.21529(13) 0.4698(2) 0.05620(12) 0.0449(5) Uani 1 1 d . .
H13 H 0.1959 0.4761 0.0009 0.054 Uiso 1 1 calc R U
C7 C 0.19367(14) 0.5763(2) 0.09350(13) 0.0509(5) Uani 1 1 d . .
C8 C 0.15195(18) 0.7001(2) 0.05584(16) 0.0603(6) Uani 1 1 d . .
H15 H 0.1723 0.7718 0.0919 0.090 Uiso 1 1 calc R U
H2 H 0.0905 0.6917 0.0368 0.090 Uiso 1 1 calc R U
H14 H 0.1657 0.7179 0.0141 0.090 Uiso 1 1 calc R U
C9 C 0.0548(4) 0.0202(4) -0.06317(19) 0.133(2) Uani 1 1 d . .
H5 H 0.0199 0.0456 -0.0382 0.200 Uiso 1 1 calc R U
H4 H 0.1033 -0.0310 -0.0286 0.200 Uiso 1 1 calc R U
H3 H 0.0209 -0.0320 -0.1075 0.200 Uiso 1 1 calc R U
C10 C 0.12765(13) 0.3126(2) 0.08771(11) 0.0413(4) Uani 1 1 d . .
C11 C 0.22346(16) 0.0971(2) 0.08218(13) 0.0553(6) Uani 1 1 d . .
H7 H 0.2132 0.0226 0.0478 0.066 Uiso 1 1 calc R U
H6 H 0.2830 0.0919 0.1207 0.066 Uiso 1 1 calc R U
C12 C 0.13183(15) 0.1896(2) 0.13270(12) 0.0494(5) Uani 1 1 d . .
C13 C 0.27400(14) 0.2145(2) 0.00437(13) 0.0487(5) Uani 1 1 d . .
H11 H 0.3349 0.2004 0.0396 0.058 Uiso 1 1 calc R U
C14 C 0.24270(16) 0.1547(3) -0.06988(14) 0.0619(7) Uani 1 1 d . .
H8 H 0.2859 0.1059 -0.0797 0.074 Uiso 1 1 calc R U
C15 C 0.1537(2) 0.1060(6) -0.1111(2) 0.1218(19) Uani 1 1 d . .
H10 H 0.1568 0.0099 -0.1118 0.146 Uiso 1 1 calc R U
H9 H 0.1326 0.1355 -0.1636 0.146 Uiso 1 1 calc R U
C16 C 0.28071(15) 0.3392(3) 0.17226(12) 0.0569(6) Uani 1 1 d . .
H12 H 0.3375 0.3609 0.1766 0.068 Uiso 1 1 calc R U
H21 H 0.2837 0.2530 0.1955 0.068 Uiso 1 1 calc R U
C17 C 0.25160(16) 0.4443(3) 0.21213(13) 0.0620(7) Uani 1 1 d . .
H20 H 0.2362 0.4018 0.2490 0.074 Uiso 1 1 calc R U
H19 H 0.2991 0.5047 0.2396 0.074 Uiso 1 1 calc R U
C18 C 0.17544(15) 0.5216(2) 0.15609(13) 0.0527(5) Uani 1 1 d . .
H18 H 0.1612 0.5937 0.1823 0.063 Uiso 1 1 calc R U
C19 C 0.09814(14) 0.4317(2) 0.11620(12) 0.0459(5) Uani 1 1 d . .
H16 H 0.0754 0.4045 0.1515 0.055 Uiso 1 1 calc R U
H17 H 0.0529 0.4781 0.0738 0.055 Uiso 1 1 calc R U
C20 C 0.36276(18) 0.8643(3) -0.01032(15) 0.0681(7) Uani 1 1 d . .
H35 H 0.3867 0.9516 -0.0062 0.102 Uiso 1 1 calc R U
H34 H 0.3340 0.8579 0.0219 0.102 Uiso 1 1 calc R U
H25 H 0.3221 0.8478 -0.0624 0.102 Uiso 1 1 calc R U
C21 C 0.43355(15) 0.7640(2) 0.01403(12) 0.0492(5) Uani 1 1 d . .
C22 C 0.50353(13) 0.78756(19) 0.09358(11) 0.0412(4) Uani 1 1 d . .
H39 H 0.5554 0.7444 0.0957 0.049 Uiso 1 1 calc R U
C23 C 0.49098(13) 0.7329(2) 0.15978(11) 0.0408(4) Uani 1 1 d . .
C24 C 0.56453(12) 0.8016(2) 0.22408(11) 0.0394(4) Uani 1 1 d . .
C25 C 0.65216(13) 0.7605(2) 0.23324(11) 0.0404(4) Uani 1 1 d . .
H27 H 0.6559 0.7172 0.1898 0.048 Uiso 1 1 calc R U
C26 C 0.71904(13) 0.8517(2) 0.27765(11) 0.0437(5) Uani 1 1 d . .
C27 C 0.79581(14) 0.8760(2) 0.26494(13) 0.0515(5) Uani 1 1 d . .
H48 H 0.8450 0.8905 0.3131 0.077 Uiso 1 1 calc R U
H47 H 0.7864 0.9531 0.2333 0.077 Uiso 1 1 calc R U
H26 H 0.8061 0.8005 0.2401 0.077 Uiso 1 1 calc R U
C28 C 0.54614(13) 0.9400(2) 0.18971(11) 0.0417(4) Uani 1 1 d . .
C29 C 0.40852(14) 0.7724(2) 0.16194(13) 0.0491(5) Uani 1 1 d . .
H29 H 0.3606 0.7416 0.1155 0.059 Uiso 1 1 calc R U
H28 H 0.4051 0.7276 0.2045 0.059 Uiso 1 1 calc R U
C30 C 0.46417(14) 0.9946(2) 0.18737(13) 0.0529(6) Uani 1 1 d . .
C31 C 0.48727(13) 0.5868(2) 0.15307(12) 0.0454(5) Uani 1 1 d . .
H38 H 0.4851 0.5363 0.1951 0.054 Uiso 1 1 calc R U
C32 C 0.43893(13) 0.5359(2) 0.07703(13) 0.0471(5) Uani 1 1 d . .
H30 H 0.4087 0.4521 0.0737 0.056 Uiso 1 1 calc R U
C33 C 0.39830(14) 0.6229(2) 0.01008(12) 0.0487(5) Uani 1 1 d . .
H36 H 0.3376 0.6303 -0.0019 0.058 Uiso 1 1 calc R U
H37 H 0.4015 0.5782 -0.0327 0.058 Uiso 1 1 calc R U
C34 C 0.47586(19) 0.7746(3) -0.03893(13) 0.0618(7) Uani 1 1 d . .
H31 H 0.4334 0.7608 -0.0906 0.093 Uiso 1 1 calc R U
H33 H 0.5203 0.7085 -0.0255 0.093 Uiso 1 1 calc R U
H32 H 0.5009 0.8612 -0.0343 0.093 Uiso 1 1 calc R U
C35 C 0.62072(13) 1.0317(2) 0.23046(11) 0.0437(5) Uani 1 1 d . .
H45 H 0.6006 1.1146 0.2422 0.052 Uiso 1 1 calc R U
H46 H 0.6493 1.0509 0.1985 0.052 Uiso 1 1 calc R U
C36 C 0.68310(14) 0.9644(2) 0.30357(11) 0.0458(5) Uani 1 1 d . .
H40 H 0.7292 1.0257 0.3350 0.055 Uiso 1 1 calc R U
C37 C 0.63600(15) 0.9143(2) 0.34734(12) 0.0512(5) Uani 1 1 d . .
H41 H 0.6077 0.9881 0.3590 0.061 Uiso 1 1 calc R U
H42 H 0.6773 0.8764 0.3953 0.061 Uiso 1 1 calc R U
C38 C 0.56891(14) 0.8100(2) 0.30271(12) 0.0488(5) Uani 1 1 d . .
H43 H 0.5852 0.7246 0.3281 0.059 Uiso 1 1 calc R U
H44 H 0.5130 0.8346 0.2994 0.059 Uiso 1 1 calc R U

loop_
_atom_site_aniso_label
_atom_site_aniso_U_11
_atom_site_aniso_U_22
_atom_site_aniso_U_33
_atom_site_aniso_U_23
_atom_site_aniso_U_13
_atom_site_aniso_U_12
O1 0.0413(7) 0.0467(8) 0.0368(7) -0.0018(6) 0.0189(6) -0.0001(6)
O2 0.0740(11) 0.0546(9) 0.0519(9) 0.0167(7) 0.0370(8) 0.0136(8)
O3 0.0724(11) 0.0645(10) 0.0504(9) 0.0096(8) 0.0373(8) 0.0044(9)
O4 0.0750(12) 0.0823(13) 0.0764(12) 0.0341(10) 0.0535(10) 0.0327(10)
O5 0.0502(9) 0.0680(11) 0.0585(9) -0.0167(8) 0.0272(7) -0.0171(8)
O6 0.0429(8) 0.0472(8) 0.0443(8) 0.0056(6) 0.0096(6) 0.0021(6)
O7 0.0561(8) 0.0392(8) 0.0352(7) -0.0021(6) 0.0129(6) -0.0043(6)
O8 0.0409(8) 0.0554(10) 0.0700(10) -0.0166(8) 0.0203(7) 0.0021(7)
O9 0.0503(9) 0.0557(11) 0.0978(14) -0.0276(10) 0.0157(9) 0.0077(8)
O10 0.0435(8) 0.0431(8) 0.0664(10) -0.0101(7) 0.0194(7) 0.0000(6)
C1 0.0728(18) 0.0744(19) 0.0662(17) -0.0225(15) -0.0044(15) 0.0082(15)
C2 0.0552(12) 0.0456(11) 0.0397(10) -0.0005(9) 0.0235(9) 0.0010(9)
C3 0.0431(10) 0.0404(10) 0.0395(10) 0.0035(8) 0.0218(9) 0.0030(8)
C4 0.0456(11) 0.0471(12) 0.0397(10) 0.0053(9) 0.0197(9) 0.0067(9)
C5 0.0411(10) 0.0535(12) 0.0362(10) 0.0018(9) 0.0159(8) 0.0038(9)
C6 0.0395(10) 0.0529(12) 0.0428(11) -0.0049(9) 0.0184(9) -0.0055(9)
C7 0.0496(12) 0.0521(13) 0.0554(13) -0.0133(10) 0.0273(10) -0.0123(10)
C8 0.0713(15) 0.0480(13) 0.0749(16) -0.0116(12) 0.0443(14) -0.0094(11)
C9 0.262(6) 0.074(2) 0.0608(18) -0.0240(16) 0.069(3) -0.087(3)
C10 0.0418(10) 0.0463(11) 0.0354(10) -0.0008(8) 0.0168(8) -0.0003(9)
C11 0.0632(14) 0.0576(14) 0.0522(12) 0.0159(11) 0.0318(11) 0.0185(11)
C12 0.0540(12) 0.0552(13) 0.0407(11) 0.0058(9) 0.0226(10) 0.0035(10)
C13 0.0477(11) 0.0526(13) 0.0492(12) 0.0095(10) 0.0245(10) 0.0119(9)
C14 0.0575(14) 0.0864(19) 0.0493(12) 0.0033(12) 0.0302(11) 0.0188(13)
C15 0.0609(17) 0.229(5) 0.076(2) -0.078(3) 0.0308(16) -0.003(2)
C16 0.0453(12) 0.0792(17) 0.0392(11) 0.0004(11) 0.0121(10) 0.0003(11)
C17 0.0550(13) 0.0872(19) 0.0405(11) -0.0123(12) 0.0181(10) -0.0126(13)
C18 0.0552(13) 0.0577(14) 0.0496(12) -0.0146(10) 0.0272(11) -0.0091(11)
C19 0.0492(11) 0.0496(12) 0.0442(11) -0.0055(9) 0.0255(9) -0.0033(9)
C20 0.0646(15) 0.0554(15) 0.0508(13) -0.0055(11) -0.0051(11) 0.0041(12)
C21 0.0548(12) 0.0446(12) 0.0375(11) -0.0034(9) 0.0107(9) -0.0030(10)
C22 0.0452(11) 0.0367(10) 0.0378(10) -0.0032(8) 0.0149(9) -0.0013(8)
C23 0.0391(10) 0.0422(11) 0.0390(10) -0.0010(8) 0.0153(8) 0.0000(8)
C24 0.0403(10) 0.0418(10) 0.0356(10) -0.0008(8) 0.0161(8) 0.0006(8)
C25 0.0410(10) 0.0404(10) 0.0371(10) 0.0018(8) 0.0148(8) 0.0020(8)
C26 0.0419(10) 0.0451(11) 0.0377(10) 0.0022(8) 0.0117(8) 0.0007(8)
C27 0.0414(11) 0.0537(13) 0.0540(12) -0.0026(10) 0.0162(9) -0.0016(10)
C28 0.0441(11) 0.0412(11) 0.0359(10) -0.0044(8) 0.0142(8) 0.0010(8)
C29 0.0427(11) 0.0494(12) 0.0541(12) -0.0068(10) 0.0204(10) -0.0010(9)
C30 0.0462(12) 0.0485(13) 0.0530(12) -0.0122(10) 0.0118(10) 0.0055(10)
C31 0.0433(11) 0.0431(11) 0.0485(11) 0.0019(9) 0.0192(9) -0.0012(9)
C32 0.0423(11) 0.0407(11) 0.0572(13) -0.0077(9) 0.0210(10) -0.0032(9)
C33 0.0492(11) 0.0500(12) 0.0444(11) -0.0106(9) 0.0182(9) -0.0073(10)
C34 0.0867(18) 0.0554(14) 0.0380(11) -0.0067(10) 0.0227(12) -0.0201(13)
C35 0.0461(11) 0.0397(11) 0.0407(10) -0.0045(8) 0.0149(9) -0.0004(9)
C36 0.0455(11) 0.0462(11) 0.0387(10) -0.0060(9) 0.0123(9) -0.0022(9)
C37 0.0549(12) 0.0604(14) 0.0357(10) -0.0066(9) 0.0175(9) 0.0007(10)
C38 0.0486(11) 0.0618(13) 0.0384(10) -0.0028(9) 0.0212(9) -0.0025(10)

loop_
_atom_type_symbol
_atom_type_description
_atom_type_scat_dispersion_real
_atom_type_scat_dispersion_imag
_atom_type_scat_source
C C 0.0181 0.0091 'International Tables Vol C Tables 4.2.6.8 and 6.1.1.4'
H H 0.0000 0.0000 'International Tables Vol C Tables 4.2.6.8 and 6.1.1.4'
O O 0.0492 0.0322 'International Tables Vol C Tables 4.2.6.8 and 6.1.1.4'

loop_
_geom_angle_atom_site_label_1
_geom_angle_atom_site_label_2
_geom_angle_atom_site_label_3
_geom_angle
C10 O1 C3 107.09(14)
C12 O2 C11 121.01(18)
C13 O4 C14 61.23(15)
C6 O5 C7 60.69(13)
C25 O6 C26 60.41(13)
C28 O7 C22 107.09(15)
C30 O8 C29 121.85(17)
C31 O10 C32 60.88(13)
C9 C2 C1 107.0(3)
C9 C2 C15 110.9(3)
C1 C2 C15 108.4(3)
C9 C2 C3 114.75(19)
C1 C2 C3 108.32(19)
C15 C2 C3 107.2(2)
O1 C3 C2 114.90(16)
O1 C3 C4 105.20(15)
C2 C3 C4 118.02(17)
C13 C4 C11 105.90(17)
C13 C4 C3 108.66(17)
C11 C4 C3 115.18(19)
C13 C4 C5 120.85(19)
C11 C4 C5 107.50(17)
C3 C4 C5 99.17(16)
C6 C5 C16 107.84(19)
C6 C5 C4 113.84(17)
C16 C5 C4 121.18(19)
C6 C5 C10 108.82(17)
C16 C5 C10 106.92(17)
C4 C5 C10 96.96(16)
O5 C6 C7 59.75(14)
O5 C6 C5 115.94(18)
C7 C6 C5 113.89(18)
O5 C7 C6 59.56(13)
O5 C7 C8 115.26(19)
C6 C7 C8 124.2(2)
O5 C7 C18 115.0(2)
C6 C7 C18 109.5(2)
C8 C7 C18 119.3(2)
O1 C10 C12 103.71(16)
O1 C10 C19 113.54(17)
C12 C10 C19 112.33(17)
O1 C10 C5 106.41(15)
C12 C10 C5 109.12(17)
C19 C10 C5 111.28(17)
O2 C11 C4 114.94(18)
O3 C12 O2 118.8(2)
O3 C12 C10 124.5(2)
O2 C12 C10 116.50(18)
O4 C13 C14 59.57(17)
O4 C13 C4 116.71(18)
C14 C13 C4 116.4(2)
O4 C14 C13 59.20(16)
O4 C14 C15 118.1(3)
C13 C14 C15 122.0(2)
C14 C15 C2 121.7(2)
C5 C16 C17 107.52(19)
C18 C17 C16 111.59(18)
C7 C18 C17 110.72(19)
C7 C18 C19 104.84(17)
C17 C18 C19 110.7(2)
C10 C19 C18 107.63(17)
C20 C21 C22 113.12(19)
C20 C21 C34 108.0(2)
C22 C21 C34 106.52(19)
C20 C21 C33 111.2(2)
C22 C21 C33 108.50(17)
C34 C21 C33 109.37(18)
O7 C22 C23 105.42(15)
O7 C22 C21 114.24(17)
C23 C22 C21 118.24(18)
C31 C23 C29 105.26(17)
C31 C23 C24 121.39(17)
C29 C23 C24 108.50(17)
C31 C23 C22 107.79(17)
C29 C23 C22 115.19(18)
C24 C23 C22 99.18(16)
C25 C24 C23 114.05(16)
C25 C24 C38 107.41(16)
C23 C24 C38 121.39(17)
C25 C24 C28 108.03(16)
C23 C24 C28 96.87(15)
C38 C24 C28 107.79(17)
O6 C25 C26 59.91(13)
O6 C25 C24 117.09(16)
C26 C25 C24 113.31(17)
O6 C26 C25 59.68(13)
O6 C26 C27 116.16(18)
C25 C26 C27 123.40(19)
O6 C26 C36 115.78(18)
C25 C26 C36 110.58(18)
C27 C26 C36 118.15(19)
O7 C28 C35 113.29(17)
O7 C28 C30 103.12(16)
C35 C28 C30 111.61(17)
O7 C28 C24 105.57(15)
C35 C28 C24 111.67(16)
C30 C28 C24 111.14(18)
O8 C29 C23 114.79(18)
O9 C30 O8 118.1(2)
O9 C30 C28 124.6(2)
O8 C30 C28 117.11(19)
O10 C31 C32 59.79(13)
O10 C31 C23 117.01(17)
C32 C31 C23 115.45(18)
O10 C32 C31 59.33(13)
O10 C32 C33 118.13(19)
C31 C32 C33 122.46(19)
C32 C33 C21 119.02(18)
C28 C35 C36 108.11(17)
C26 C36 C37 110.36(19)
C26 C36 C35 104.56(16)
C37 C36 C35 110.35(18)
C36 C37 C38 111.89(17)
C24 C38 C37 107.79(18)

loop_
_geom_bond_atom_site_label_1
_geom_bond_atom_site_label_2
_geom_bond_distance
O1 C10 1.445(2)
O1 C3 1.448(2)
O2 C12 1.350(3)
O2 C11 1.452(3)
O3 C12 1.205(3)
O4 C13 1.436(3)
O4 C14 1.442(4)
O5 C6 1.449(3)
O5 C7 1.451(3)
O6 C25 1.449(2)
O6 C26 1.452(3)
O7 C28 1.447(2)
O7 C22 1.447(2)
O8 C30 1.350(3)
O8 C29 1.452(3)
O9 C30 1.201(3)
O10 C31 1.445(3)
O10 C32 1.452(3)
C1 C2 1.511(4)
C2 C9 1.501(4)
C2 C15 1.518(4)
C2 C3 1.534(3)
C3 C4 1.535(3)
C4 C13 1.509(3)
C4 C11 1.525(3)
C4 C5 1.542(3)
C5 C6 1.522(3)
C5 C16 1.540(3)
C5 C10 1.551(3)
C6 C7 1.465(3)
C7 C8 1.495(4)
C7 C18 1.525(3)
C10 C12 1.533(3)
C10 C19 1.534(3)
C13 C14 1.466(3)
C14 C15 1.498(4)
C16 C17 1.556(4)
C17 C18 1.534(4)
C18 C19 1.544(3)
C20 C21 1.523(4)
C21 C22 1.538(3)
C21 C34 1.540(3)
C21 C33 1.567(3)
C22 C23 1.536(3)
C23 C31 1.508(3)
C23 C29 1.526(3)
C23 C24 1.534(3)
C24 C25 1.531(3)
C24 C38 1.535(3)
C24 C28 1.550(3)
C25 C26 1.460(3)
C26 C27 1.502(3)
C26 C36 1.516(3)
C28 C35 1.527(3)
C28 C30 1.530(3)
C31 C32 1.467(3)
C32 C33 1.499(3)
C35 C36 1.547(3)
C36 C37 1.533(3)
C37 C38 1.552(3)
